data_7232099
loop_
_publ_author_name
'Bristow, Jonathan C.'
'Addicoat, Matthew A.'
'Wallis, John D.'

_publ_section_title
;
 O(&#x2212;)&#x22EF;C interactions and bond formation in 1-naphtholate
 anions with peri-located electrophilic carbon centres
;
_journal_issue 6
_journal_name_full CrystEngComm
_journal_page_first 1009
_journal_paper_doi 10.1039/C8CE01872C
_journal_volume 21
_journal_year 2019
_chemical_formula_moiety 'C17 H14 O3'
_chemical_formula_sum 'C17 H14 O3'
_chemical_formula_weight 266.28
_chemical_melting_point 460
_chemical_name_systematic
;
3-hydroxy-2-(2'H-naphtho[1,8-bc]furan-2'yl)cyclohex-2-en-1-one
;
_space_group_crystal_system monoclinic
_space_group_IT_number 14
_space_group_name_Hall '-P 2ybc'
_space_group_name_H-M_alt 'P 1 21/c 1'
_symmetry_space_group_name_Hall '-P 2ybc'
_symmetry_space_group_name_H-M 'P 1 21/c 1'
_atom_sites_solution_hydrogens mixed
_audit_creation_method SHELXL-2016/6
_audit_update_record
;
2018-06-15 deposited with the CCDC.
2019-01-08 downloaded from the CCDC.
;
_cell_angle_alpha 90
_cell_angle_beta 95.122(4)
_cell_angle_gamma 90
_cell_formula_units_Z 8
_cell_length_a 13.4588(5)
_cell_length_b 9.4421(3)
_cell_length_c 20.9855(9)
_cell_measurement_reflns_used 4438
_cell_measurement_temperature 100(2)
_cell_measurement_theta_max 28.4450
_cell_measurement_theta_min 3.7280
_cell_volume 2656.17(17)
_computing_cell_refinement 'CrysAlisPro 1.171.38.43f (Rigaku OD, 2015)'
_computing_data_collection 'CrysAlisPro 1.171.38.43f (Rigaku OD, 2015)'
_computing_data_reduction 'CrysAlisPro 1.171.38.43f (Rigaku OD, 2015)'
_computing_structure_refinement 'SHELXL-2016/6 (Sheldrick, 2016)'
_computing_structure_solution SHELXS-2016
_diffrn_ambient_temperature 100(2)
_diffrn_detector 'CCD plate'
_diffrn_detector_area_resol_mean 15.9832
_diffrn_detector_type Sapphire3
_diffrn_measured_fraction_theta_full 0.988
_diffrn_measured_fraction_theta_max 0.869
_diffrn_measurement_device 'four-circle diffractometer'
_diffrn_measurement_device_type 'Xcalibur, Sapphire3, Gemini'
_diffrn_measurement_method '\w scans'
_diffrn_radiation_monochromator graphite
_diffrn_radiation_probe x-ray
_diffrn_radiation_type MoK\a
_diffrn_radiation_wavelength 0.71073
_diffrn_reflns_av_R_equivalents 0.0413
_diffrn_reflns_av_unetI/netI 0.0605
_diffrn_reflns_Laue_measured_fraction_full 0.988
_diffrn_reflns_Laue_measured_fraction_max 0.869
_diffrn_reflns_limit_h_max 18
_diffrn_reflns_limit_h_min -12
_diffrn_reflns_limit_k_max 12
_diffrn_reflns_limit_k_min -12
_diffrn_reflns_limit_l_max 27
_diffrn_reflns_limit_l_min -26
_diffrn_reflns_number 15960
_diffrn_reflns_point_group_measured_fraction_full 0.988
_diffrn_reflns_point_group_measured_fraction_max 0.869
_diffrn_reflns_theta_full 27.000
_diffrn_reflns_theta_max 29.190
_diffrn_reflns_theta_min 3.039
_diffrn_source 'fine-focus sealed X-ray tube'
_diffrn_source_type 'Enhance (Mo) X-ray Source'
_exptl_absorpt_coefficient_mu 0.091
_exptl_absorpt_correction_T_max 0.999
_exptl_absorpt_correction_T_min 0.949
_exptl_absorpt_correction_type multi-scan
_exptl_absorpt_process_details
;
CrysAlisPro 1.171.38.43f (Rigaku Oxford Diffraction, 2015)
Empirical absorption correction using spherical harmonics,
 implemented in SCALE3 ABSPACK scaling algorithm.
;
_exptl_crystal_colour brown
_exptl_crystal_density_diffrn 1.332
_exptl_crystal_description Block
_exptl_crystal_F_000 1120
_exptl_crystal_recrystallization_method 'Re-crystallisation from solvent: ethyl acetate'
_exptl_crystal_size_max 0.258
_exptl_crystal_size_mid 0.220
_exptl_crystal_size_min 0.124
_refine_diff_density_max 1.007
_refine_diff_density_min -0.301
_refine_diff_density_rms 0.065
_refine_ls_extinction_method none
_refine_ls_goodness_of_fit_ref 1.198
_refine_ls_hydrogen_treatment mixed
_refine_ls_matrix_type full
_refine_ls_number_parameters 369
_refine_ls_number_reflns 6253
_refine_ls_number_restraints 0
_refine_ls_restrained_S_all 1.198
_refine_ls_R_factor_all 0.1099
_refine_ls_R_factor_gt 0.0763
_refine_ls_shift/su_max 0.000
_refine_ls_shift/su_mean 0.000
_refine_ls_structure_factor_coef Fsqd
_refine_ls_weighting_details 'w=1/[\s^2^(Fo^2^)+(0.1000P)^2^] where P=(Fo^2^+2Fc^2^)/3'
_refine_ls_weighting_scheme calc
_refine_ls_wR_factor_gt 0.1853
_refine_ls_wR_factor_ref 0.2046
_reflns_Friedel_coverage 0.000
_reflns_number_gt 4538
_reflns_number_total 6253
_reflns_threshold_expression 'I > 2\s(I)'
_cod_data_source_file c8ce01872c2.cif
_cod_data_source_block JB155
_cod_depositor_comments 'Adding full bibliography for 7232086--7232099.cif.'
_cod_database_code 7232099
_shelx_space_group_comment
;
The symmetry employed for this shelxl refinement is uniquely defined
by the following loop, which should always be used as a source of
symmetry information in preference to the above space-group names.
They are only intended as comments.
;

loop_
_space_group_symop_operation_xyz
'x, y, z'
'-x, y+1/2, -z+1/2'
'-x, -y, -z'
'x, -y-1/2, z-1/2'

loop_
_atom_site_label
_atom_site_type_symbol
_atom_site_fract_x
_atom_site_fract_y
_atom_site_fract_z
_atom_site_U_iso_or_equiv
_atom_site_adp_type
_atom_site_occupancy
_atom_site_site_symmetry_order
_atom_site_calc_flag
_atom_site_refinement_flags_posn
_atom_site_refinement_flags_adp
O1 O 0.02756(14) 0.69271(17) 0.48217(9) 0.0296(4) Uani 1 1 d . .
O2 O 0.10623(12) 0.88804(16) 0.39056(9) 0.0239(4) Uani 1 1 d . .
O3 O -0.22423(14) 0.86386(19) 0.43778(10) 0.0283(5) Uani 1 1 d . .
O4 O 0.47122(13) 0.25621(17) 0.38311(9) 0.0273(4) Uani 1 1 d . .
O5 O 0.60937(12) -0.00190(17) 0.42195(9) 0.0247(4) Uani 1 1 d . .
O6 O 0.26781(13) 0.01137(17) 0.36831(9) 0.0250(4) Uani 1 1 d . .
C1 C 0.09545(19) 0.5979(2) 0.46511(13) 0.0237(6) Uani 1 1 d . .
C2 C 0.1786(2) 0.5450(2) 0.49858(14) 0.0283(6) Uani 1 1 d . .
H2 H 0.197263 0.574892 0.541205 0.034 Uiso 1 1 calc R U
C3 C 0.2356(2) 0.4461(3) 0.46880(16) 0.0378(7) Uani 1 1 d . .
H3 H 0.293274 0.409083 0.492415 0.045 Uiso 1 1 calc R U
C4 C 0.2136(2) 0.3995(3) 0.40807(16) 0.0360(7) Uani 1 1 d . .
H4 H 0.254656 0.330475 0.390524 0.043 Uiso 1 1 calc R U
C5 C 0.1295(2) 0.4538(2) 0.37099(13) 0.0260(6) Uani 1 1 d . .
C6 C 0.0927(3) 0.4209(3) 0.30673(16) 0.0432(8) Uani 1 1 d . .
H6 H 0.126087 0.353192 0.282823 0.052 Uiso 1 1 calc R U
C7 C 0.0065(3) 0.4897(3) 0.27916(14) 0.0390(8) Uani 1 1 d . .
H7 H -0.017802 0.467728 0.236410 0.047 Uiso 1 1 calc R U
C8 C -0.0447(2) 0.5909(3) 0.31381(14) 0.0354(7) Uani 1 1 d . .
H8 H -0.102084 0.637144 0.293947 0.042 Uiso 1 1 calc R U
C9 C -0.0124(2) 0.6218(2) 0.37469(13) 0.0272(6) Uani 1 1 d . .
C10 C 0.07202(19) 0.5524(2) 0.40050(13) 0.0253(6) Uani 1 1 d . .
C11 C -0.04927(19) 0.7143(2) 0.42530(13) 0.0248(6) Uani 1 1 d . .
H11 H -0.114859 0.676641 0.436662 0.030 Uiso 1 1 calc R U
C12 C -0.05953(18) 0.8705(2) 0.41362(12) 0.0198(5) Uani 1 1 d . .
C13 C -0.14776(18) 0.9384(2) 0.42030(12) 0.0211(5) Uani 1 1 d . .
C14 C -0.16159(19) 1.0947(2) 0.41145(13) 0.0244(6) Uani 1 1 d . .
H14A H -0.156340 1.141086 0.453925 0.029 Uiso 1 1 calc R U
H14B H -0.229389 1.113046 0.390781 0.029 Uiso 1 1 calc R U
C15 C -0.08510(19) 1.1601(2) 0.37087(13) 0.0246(6) Uani 1 1 d . .
H15A H -0.101623 1.134175 0.325441 0.030 Uiso 1 1 calc R U
H15B H -0.087645 1.264536 0.374308 0.030 Uiso 1 1 calc R U
C16 C 0.01960(18) 1.1086(2) 0.39268(12) 0.0211(5) Uani 1 1 d . .
H16A H 0.066137 1.141527 0.361844 0.025 Uiso 1 1 calc R U
H16B H 0.040957 1.151245 0.434791 0.025 Uiso 1 1 calc R U
C17 C 0.02626(17) 0.9502(2) 0.39817(11) 0.0178(5) Uani 1 1 d . .
C18 C 0.5523(2) 0.3222(2) 0.36206(13) 0.0251(6) Uani 1 1 d . .
C19 C 0.5943(2) 0.4471(2) 0.38142(13) 0.0291(6) Uani 1 1 d . .
H19 H 0.569820 0.501593 0.414726 0.035 Uiso 1 1 calc R U
C20 C 0.6774(2) 0.4920(3) 0.34884(15) 0.0375(7) Uani 1 1 d . .
H20 H 0.706923 0.580728 0.360624 0.045 Uiso 1 1 calc R U
C21 C 0.7176(2) 0.4167(3) 0.30198(14) 0.0367(7) Uani 1 1 d . .
H21 H 0.773262 0.452460 0.282248 0.044 Uiso 1 1 calc R U
C22 C 0.67527(19) 0.2851(3) 0.28328(13) 0.0282(6) Uani 1 1 d . .
C23 C 0.7060(2) 0.1847(3) 0.23693(13) 0.0340(7) Uani 1 1 d . .
H23 H 0.762290 0.203693 0.213987 0.041 Uiso 1 1 calc R U
C24 C 0.6533(2) 0.0622(3) 0.22652(13) 0.0317(6) Uani 1 1 d . .
H24 H 0.674840 -0.002807 0.196065 0.038 Uiso 1 1 calc R U
C25 C 0.5671(2) 0.0258(3) 0.25888(13) 0.0306(6) Uani 1 1 d . .
H25 H 0.532405 -0.060725 0.250243 0.037 Uiso 1 1 calc R U
C26 C 0.53732(19) 0.1193(3) 0.30210(12) 0.0239(6) Uani 1 1 d . .
C27 C 0.59182(18) 0.2430(2) 0.31330(12) 0.0201(5) Uani 1 1 d . .
C28 C 0.45210(19) 0.1235(2) 0.34396(12) 0.0232(5) Uani 1 1 d . .
H28 H 0.388684 0.136429 0.315915 0.028 Uiso 1 1 calc R U
C29 C 0.44059(18) -0.0027(2) 0.38571(12) 0.0201(5) Uani 1 1 d . .
C30 C 0.52716(18) -0.0635(2) 0.42023(12) 0.0194(5) Uani 1 1 d . .
C31 C 0.51816(18) -0.1986(2) 0.45693(12) 0.0214(5) Uani 1 1 d . .
H31A H 0.518515 -0.176006 0.503016 0.026 Uiso 1 1 calc R U
H31B H 0.576975 -0.258757 0.451329 0.026 Uiso 1 1 calc R U
C32 C 0.42405(18) -0.2813(2) 0.43593(13) 0.0237(5) Uani 1 1 d . .
H32A H 0.415982 -0.359798 0.466301 0.028 Uiso 1 1 calc R U
H32B H 0.429898 -0.322724 0.393090 0.028 Uiso 1 1 calc R U
C33 C 0.33306(18) -0.1849(2) 0.43351(12) 0.0224(5) Uani 1 1 d . .
H33A H 0.273721 -0.237359 0.414892 0.027 Uiso 1 1 calc R U
H33B H 0.320831 -0.156283 0.477517 0.027 Uiso 1 1 calc R U
C34 C 0.34771(18) -0.0556(2) 0.39424(12) 0.0195(5) Uani 1 1 d . .
H3A H -0.272(3) 0.905(3) 0.4360(18) 0.054(12) Uiso 1 1 d . .
H6A H 0.212(3) -0.036(3) 0.3783(17) 0.057(10) Uiso 1 1 d . .

loop_
_atom_site_aniso_label
_atom_site_aniso_U_11
_atom_site_aniso_U_22
_atom_site_aniso_U_33
_atom_site_aniso_U_23
_atom_site_aniso_U_13
_atom_site_aniso_U_12
O1 0.0265(10) 0.0315(9) 0.0309(11) 0.0039(8) 0.0025(8) 0.0042(8)
O2 0.0102(9) 0.0230(8) 0.0391(11) 0.0041(7) 0.0052(8) 0.0010(7)
O3 0.0094(9) 0.0273(9) 0.0492(13) 0.0116(8) 0.0076(8) 0.0014(8)
O4 0.0227(10) 0.0258(9) 0.0342(10) 0.0013(8) 0.0074(8) 0.0023(8)
O5 0.0118(9) 0.0271(9) 0.0350(11) 0.0043(7) 0.0008(8) -0.0006(7)
O6 0.0094(9) 0.0267(9) 0.0390(11) 0.0062(8) 0.0027(8) -0.0003(7)
C1 0.0182(13) 0.0159(11) 0.0371(15) 0.0076(10) 0.0033(11) -0.0023(9)
C2 0.0220(14) 0.0235(12) 0.0386(16) 0.0112(11) -0.0019(12) -0.0008(11)
C3 0.0253(16) 0.0257(13) 0.062(2) 0.0142(14) 0.0044(14) -0.0017(12)
C4 0.0279(16) 0.0263(13) 0.056(2) 0.0102(13) 0.0154(15) -0.0012(12)
C5 0.0271(15) 0.0166(11) 0.0363(15) 0.0043(10) 0.0139(12) -0.0061(10)
C6 0.059(2) 0.0280(14) 0.0462(19) -0.0027(13) 0.0225(17) -0.0161(14)
C7 0.057(2) 0.0321(14) 0.0278(15) -0.0003(12) 0.0062(15) -0.0193(14)
C8 0.0367(17) 0.0365(15) 0.0321(16) 0.0062(12) -0.0021(13) -0.0202(13)
C9 0.0221(14) 0.0235(12) 0.0357(15) 0.0053(11) 0.0019(12) -0.0093(11)
C10 0.0201(13) 0.0190(11) 0.0375(15) 0.0089(11) 0.0061(11) -0.0065(10)
C11 0.0133(12) 0.0247(12) 0.0364(15) 0.0089(11) 0.0030(11) -0.0002(10)
C12 0.0145(12) 0.0195(11) 0.0252(13) 0.0046(10) 0.0006(10) 0.0002(9)
C13 0.0128(12) 0.0268(12) 0.0236(13) 0.0047(10) 0.0014(10) -0.0023(10)
C14 0.0128(12) 0.0246(12) 0.0357(15) 0.0061(11) 0.0016(11) 0.0041(10)
C15 0.0186(13) 0.0204(11) 0.0356(15) 0.0054(10) 0.0071(11) 0.0020(10)
C16 0.0133(12) 0.0211(11) 0.0295(14) -0.0004(10) 0.0056(10) -0.0025(9)
C17 0.0122(12) 0.0199(11) 0.0210(12) 0.0016(9) 0.0004(9) 0.0005(9)
C18 0.0223(14) 0.0241(12) 0.0281(14) 0.0062(10) -0.0016(11) -0.0001(10)
C19 0.0393(17) 0.0185(12) 0.0281(14) 0.0016(10) -0.0050(12) 0.0018(11)
C20 0.0383(18) 0.0307(14) 0.0409(18) 0.0086(13) -0.0106(14) -0.0064(13)
C21 0.0262(16) 0.0461(16) 0.0368(17) 0.0146(14) -0.0030(13) -0.0125(13)
C22 0.0171(13) 0.0367(14) 0.0300(14) 0.0162(12) -0.0029(11) -0.0030(11)
C23 0.0260(15) 0.0497(17) 0.0266(15) 0.0085(12) 0.0032(12) 0.0083(13)
C24 0.0301(16) 0.0423(15) 0.0234(14) -0.0024(12) 0.0052(12) 0.0074(13)
C25 0.0354(17) 0.0334(14) 0.0225(14) -0.0009(11) -0.0010(12) -0.0002(12)
C26 0.0194(13) 0.0281(12) 0.0237(13) 0.0063(10) -0.0012(10) 0.0003(10)
C27 0.0150(12) 0.0219(11) 0.0226(13) 0.0065(10) -0.0034(10) 0.0010(9)
C28 0.0144(12) 0.0244(12) 0.0304(14) 0.0029(10) 0.0003(10) -0.0006(10)
C29 0.0132(12) 0.0236(11) 0.0234(12) 0.0003(10) 0.0012(10) -0.0004(9)
C30 0.0128(12) 0.0228(11) 0.0227(13) -0.0040(10) 0.0030(10) 0.0009(9)
C31 0.0191(13) 0.0194(11) 0.0254(13) 0.0003(9) -0.0005(10) 0.0006(9)
C32 0.0184(13) 0.0221(11) 0.0305(14) 0.0045(10) 0.0021(11) -0.0003(10)
C33 0.0149(12) 0.0252(12) 0.0275(13) 0.0024(10) 0.0038(10) -0.0019(10)
C34 0.0129(12) 0.0220(11) 0.0238(13) -0.0021(10) 0.0022(10) 0.0011(9)

loop_
_atom_type_symbol
_atom_type_description
_atom_type_scat_dispersion_real
_atom_type_scat_dispersion_imag
_atom_type_scat_source
C C 0.0033 0.0016 'International Tables Vol C Tables 4.2.6.8 and 6.1.1.4'
H H 0.0000 0.0000 'International Tables Vol C Tables 4.2.6.8 and 6.1.1.4'
O O 0.0106 0.0060 'International Tables Vol C Tables 4.2.6.8 and 6.1.1.4'

loop_
_geom_angle_atom_site_label_1
_geom_angle_atom_site_label_2
_geom_angle_atom_site_label_3
_geom_angle
C1 O1 C11 108.03(19)
C13 O3 H3A 113(3)
C18 O4 C28 107.81(18)
C34 O6 H6A 109(2)
O1 C1 C2 130.6(3)
O1 C1 C10 110.7(2)
C2 C1 C10 118.7(2)
C1 C2 C3 118.4(3)
C1 C2 H2 120.8
C3 C2 H2 120.8
C4 C3 C2 123.9(3)
C4 C3 H3 118.1
C2 C3 H3 118.1
C3 C4 C5 119.8(3)
C3 C4 H4 120.1
C5 C4 H4 120.1
C10 C5 C4 116.6(3)
C10 C5 C6 114.0(3)
C4 C5 C6 129.4(3)
C7 C6 C5 119.4(3)
C7 C6 H6 120.3
C5 C6 H6 120.3
C6 C7 C8 121.4(3)
C6 C7 H7 119.3
C8 C7 H7 119.3
C9 C8 C7 120.2(3)
C9 C8 H8 119.9
C7 C8 H8 119.9
C8 C9 C10 117.1(3)
C8 C9 C11 134.7(3)
C10 C9 C11 108.2(2)
C9 C10 C5 127.9(3)
C9 C10 C1 109.5(2)
C5 C10 C1 122.6(2)
C9 C11 C12 119.4(2)
C9 C11 O1 103.55(19)
C12 C11 O1 107.82(19)
C9 C11 H11 108.5
C12 C11 H11 108.5
O1 C11 H11 108.5
C13 C12 C17 120.0(2)
C13 C12 C11 120.8(2)
C17 C12 C11 119.2(2)
O3 C13 C12 118.9(2)
O3 C13 C14 117.8(2)
C12 C13 C14 123.3(2)
C13 C14 C15 112.7(2)
C13 C14 H14A 109.1
C15 C14 H14A 109.1
C13 C14 H14B 109.1
C15 C14 H14B 109.1
H14A C14 H14B 107.8
C16 C15 C14 110.9(2)
C16 C15 H15A 109.5
C14 C15 H15A 109.5
C16 C15 H15B 109.5
C14 C15 H15B 109.5
H15A C15 H15B 108.1
C17 C16 C15 112.84(19)
C17 C16 H16A 109.0
C15 C16 H16A 109.0
C17 C16 H16B 109.0
C15 C16 H16B 109.0
H16A C16 H16B 107.8
O2 C17 C12 120.1(2)
O2 C17 C16 120.3(2)
C12 C17 C16 119.6(2)
C19 C18 O4 128.7(3)
C19 C18 C27 120.4(2)
O4 C18 C27 110.9(2)
C18 C19 C20 116.0(3)
C18 C19 H19 122.0
C20 C19 H19 122.0
C21 C20 C19 124.7(3)
C21 C20 H20 117.7
C19 C20 H20 117.7
C20 C21 C22 119.0(3)
C20 C21 H21 120.5
C22 C21 H21 120.5
C27 C22 C21 116.6(3)
C27 C22 C23 114.1(2)
C21 C22 C23 129.3(3)
C24 C23 C22 119.2(3)
C24 C23 H23 120.4
C22 C23 H23 120.4
C23 C24 C25 123.9(3)
C23 C24 H24 118.1
C25 C24 H24 118.1
C26 C25 C24 117.4(2)
C26 C25 H25 121.3
C24 C25 H25 121.3
C25 C26 C27 118.7(2)
C25 C26 C28 134.0(2)
C27 C26 C28 107.3(2)
C26 C27 C22 126.8(2)
C26 C27 C18 110.0(2)
C22 C27 C18 123.2(2)
C29 C28 C26 116.4(2)
C29 C28 O4 111.4(2)
C26 C28 O4 103.75(18)
C29 C28 H28 108.3
C26 C28 H28 108.3
O4 C28 H28 108.3
C34 C29 C30 119.8(2)
C34 C29 C28 120.6(2)
C30 C29 C28 119.5(2)
O5 C30 C29 120.4(2)
O5 C30 C31 119.6(2)
C29 C30 C31 120.0(2)
C30 C31 C32 113.0(2)
C30 C31 H31A 109.0
C32 C31 H31A 109.0
C30 C31 H31B 109.0
C32 C31 H31B 109.0
H31A C31 H31B 107.8
C31 C32 C33 110.46(19)
C31 C32 H32A 109.6
C33 C32 H32A 109.6
C31 C32 H32B 109.6
C33 C32 H32B 109.6
H32A C32 H32B 108.1
C34 C33 C32 111.2(2)
C34 C33 H33A 109.4
C32 C33 H33A 109.4
C34 C33 H33B 109.4
C32 C33 H33B 109.4
H33A C33 H33B 108.0
O6 C34 C29 119.3(2)
O6 C34 C33 118.4(2)
C29 C34 C33 122.4(2)

loop_
_geom_bond_atom_site_label_1
_geom_bond_atom_site_label_2
_geom_bond_distance
O1 C1 1.350(3)
O1 C11 1.521(3)
O2 C17 1.249(3)
O3 C13 1.325(3)
O3 H3A 0.75(4)
O4 C18 1.364(3)
O4 C28 1.508(3)
O5 C30 1.248(3)
O6 C34 1.322(3)
O6 H6A 0.91(4)
C1 C2 1.362(3)
C1 C10 1.431(4)
C2 C3 1.391(4)
C2 H2 0.9500
C3 C4 1.356(4)
C3 H3 0.9500
C4 C5 1.411(4)
C4 H4 0.9500
C5 C10 1.391(4)
C5 C6 1.429(4)
C6 C7 1.408(5)
C6 H6 0.9500
C7 C8 1.417(4)
C7 H7 0.9500
C8 C9 1.344(4)
C8 H8 0.9500
C9 C10 1.380(4)
C9 C11 1.493(4)
C11 C12 1.500(3)
C11 H11 1.0000
C12 C13 1.367(3)
C12 C17 1.439(3)
C13 C14 1.497(3)
C14 C15 1.524(3)
C14 H14A 0.9900
C14 H14B 0.9900
C15 C16 1.522(3)
C15 H15A 0.9900
C15 H15B 0.9900
C16 C17 1.502(3)
C16 H16A 0.9900
C16 H16B 0.9900
C18 C19 1.354(3)
C18 C27 1.409(4)
C19 C20 1.427(4)
C19 H19 0.9500
C20 C21 1.364(4)
C20 H20 0.9500
C21 C22 1.408(4)
C21 H21 0.9500
C22 C27 1.394(3)
C22 C23 1.445(4)
C23 C24 1.364(4)
C23 H23 0.9500
C24 C25 1.438(4)
C24 H24 0.9500
C25 C26 1.352(4)
C25 H25 0.9500
C26 C27 1.388(3)
C26 C28 1.506(4)
C28 C29 1.496(3)
C28 H28 1.0000
C29 C34 1.373(3)
C29 C30 1.436(3)
C30 C31 1.500(3)
C31 C32 1.519(3)
C31 H31A 0.9900
C31 H31B 0.9900
C32 C33 1.523(3)
C32 H32A 0.9900
C32 H32B 0.9900
C33 C34 1.496(3)
C33 H33A 0.9900
C33 H33B 0.9900

loop_
_geom_hbond_atom_site_label_D
_geom_hbond_atom_site_label_H
_geom_hbond_atom_site_label_A
_geom_hbond_distance_DH
_geom_hbond_distance_HA
_geom_hbond_distance_DA
_geom_hbond_angle_DHA
_geom_hbond_site_symmetry_A
O3 H3A O5 0.75(4) 1.83(4) 2.569(3) 173(4) 1_465
O6 H6A O2 0.91(4) 1.64(4) 2.547(2) 174(3) 1_545

loop_
_geom_torsion_atom_site_label_1
_geom_torsion_atom_site_label_2
_geom_torsion_atom_site_label_3
_geom_torsion_atom_site_label_4
_geom_torsion
C11 O1 C1 C2 179.2(2)
C11 O1 C1 C10 0.3(2)
O1 C1 C2 C3 179.5(2)
C10 C1 C2 C3 -1.6(3)
C1 C2 C3 C4 0.4(4)
C2 C3 C4 C5 1.1(4)
C3 C4 C5 C10 -1.2(4)
C3 C4 C5 C6 179.8(3)
C10 C5 C6 C7 1.3(3)
C4 C5 C6 C7 -179.7(3)
C5 C6 C7 C8 -0.1(4)
C6 C7 C8 C9 -1.1(4)
C7 C8 C9 C10 0.8(4)
C7 C8 C9 C11 -176.4(3)
C8 C9 C10 C5 0.6(4)
C11 C9 C10 C5 178.5(2)
C8 C9 C10 C1 180.0(2)
C11 C9 C10 C1 -2.1(3)
C4 C5 C10 C9 179.3(2)
C6 C5 C10 C9 -1.6(4)
C4 C5 C10 C1 -0.1(3)
C6 C5 C10 C1 179.1(2)
O1 C1 C10 C9 1.1(3)
C2 C1 C10 C9 -177.9(2)
O1 C1 C10 C5 -179.4(2)
C2 C1 C10 C5 1.5(3)
C8 C9 C11 C12 -60.6(4)
C10 C9 C11 C12 122.0(2)
C8 C9 C11 O1 179.6(3)
C10 C9 C11 O1 2.2(2)
C1 O1 C11 C9 -1.5(2)
C1 O1 C11 C12 -128.9(2)
C9 C11 C12 C13 126.2(3)
O1 C11 C12 C13 -116.2(2)
C9 C11 C12 C17 -56.8(3)
O1 C11 C12 C17 60.8(3)
C17 C12 C13 O3 -176.5(2)
C11 C12 C13 O3 0.5(4)
C17 C12 C13 C14 0.9(4)
C11 C12 C13 C14 177.9(2)
O3 C13 C14 C15 -160.6(2)
C12 C13 C14 C15 22.0(4)
C13 C14 C15 C16 -46.7(3)
C14 C15 C16 C17 50.7(3)
C13 C12 C17 O2 -178.3(2)
C11 C12 C17 O2 4.6(3)
C13 C12 C17 C16 3.0(3)
C11 C12 C17 C16 -174.1(2)
C15 C16 C17 O2 151.8(2)
C15 C16 C17 C12 -29.5(3)
C28 O4 C18 C19 177.3(2)
C28 O4 C18 C27 -1.9(3)
O4 C18 C19 C20 -177.9(2)
C27 C18 C19 C20 1.2(4)
C18 C19 C20 C21 -1.9(4)
C19 C20 C21 C22 0.2(4)
C20 C21 C22 C27 2.0(4)
C20 C21 C22 C23 -177.7(3)
C27 C22 C23 C24 0.1(3)
C21 C22 C23 C24 179.9(3)
C22 C23 C24 C25 0.4(4)
C23 C24 C25 C26 0.0(4)
C24 C25 C26 C27 -0.9(4)
C24 C25 C26 C28 178.3(3)
C25 C26 C27 C22 1.5(4)
C28 C26 C27 C22 -177.9(2)
C25 C26 C27 C18 -176.8(2)
C28 C26 C27 C18 3.8(3)
C21 C22 C27 C26 179.1(2)
C23 C22 C27 C26 -1.1(4)
C21 C22 C27 C18 -2.7(4)
C23 C22 C27 C18 177.0(2)
C19 C18 C27 C26 179.5(2)
O4 C18 C27 C26 -1.2(3)
C19 C18 C27 C22 1.1(4)
O4 C18 C27 C22 -179.6(2)
C25 C26 C28 C29 53.3(4)
C27 C26 C28 C29 -127.4(2)
C25 C26 C28 O4 176.1(3)
C27 C26 C28 O4 -4.7(2)
C18 O4 C28 C29 130.0(2)
C18 O4 C28 C26 4.0(2)
C26 C28 C29 C34 -139.9(2)
O4 C28 C29 C34 101.4(3)
C26 C28 C29 C30 43.9(3)
O4 C28 C29 C30 -74.7(3)
C34 C29 C30 O5 -167.2(2)
C28 C29 C30 O5 8.9(3)
C34 C29 C30 C31 10.0(3)
C28 C29 C30 C31 -173.8(2)
O5 C30 C31 C32 -163.9(2)
C29 C30 C31 C32 18.8(3)
C30 C31 C32 C33 -49.5(3)
C31 C32 C33 C34 52.4(3)
C30 C29 C34 O6 172.0(2)
C28 C29 C34 O6 -4.1(4)
C30 C29 C34 C33 -6.3(4)
C28 C29 C34 C33 177.6(2)
C32 C33 C34 O6 156.1(2)
C32 C33 C34 C29 -25.6(3)
